data_7205877
loop_
_publ_author_name
'Cheng, Ying'
'Xu, Peng'
'Ding, You-Bang'
'Yin, Ye-Gao'

_publ_section_title
;
 Stoichiometry-dominated in situ formation of iodocuprate clusters and
 dimethyl-2,2&#x2032;-biimidazoles as building units of coordination
 architectures
;
_journal_issue 7
_journal_name_full CrystEngComm
_journal_page_first 2644
_journal_paper_doi 10.1039/c0ce00938e
_journal_volume 13
_journal_year 2011
_chemical_formula_sum 'C16 H20 Cu4 I4 N8'
_chemical_formula_weight 1086.20
_chemical_name_systematic
;
?
;
_space_group_IT_number 61
_symmetry_cell_setting orthorhombic
_symmetry_space_group_name_Hall '-P 2ac 2ab'
_symmetry_space_group_name_H-M 'P b c a'
_atom_sites_solution_hydrogens geom
_atom_sites_solution_primary direct
_atom_sites_solution_secondary difmap
_audit_creation_method SHELXL-97
_cell_angle_alpha 90.00
_cell_angle_beta 90.00
_cell_angle_gamma 90.00
_cell_formula_units_Z 8
_cell_length_a 14.8878(6)
_cell_length_b 15.1363(6)
_cell_length_c 23.6357(9)
_cell_measurement_temperature 273(2)
_cell_measurement_theta_max 27.85
_cell_measurement_theta_min 0.950
_cell_volume 5326.2(4)
_computing_cell_refinement 'Bruker SMART'
_computing_data_collection 'Bruker SMART'
_computing_data_reduction 'Bruker SAINT'
_computing_molecular_graphics 'Bruker SHELXTL'
_computing_publication_material 'Bruker SHELXTL'
_computing_structure_refinement 'SHELXL-97 (Sheldrick, 1997)'
_computing_structure_solution 'SHELXS-97 (Sheldrick, 1990)'
_diffrn_ambient_temperature 273(2)
_diffrn_measured_fraction_theta_full 0.950
_diffrn_measured_fraction_theta_max 0.950
_diffrn_measurement_device_type 'CCD area detector'
_diffrn_measurement_method 'phi and omega scans'
_diffrn_radiation_monochromator graphite
_diffrn_radiation_source 'fine-focus sealed tube'
_diffrn_radiation_type MoK\a
_diffrn_radiation_wavelength 0.71073
_diffrn_reflns_av_R_equivalents 0.0364
_diffrn_reflns_av_sigmaI/netI 0.0282
_diffrn_reflns_limit_h_max 19
_diffrn_reflns_limit_h_min -18
_diffrn_reflns_limit_k_max 19
_diffrn_reflns_limit_k_min -19
_diffrn_reflns_limit_l_max 30
_diffrn_reflns_limit_l_min -27
_diffrn_reflns_number 32027
_diffrn_reflns_theta_full 27.85
_diffrn_reflns_theta_max 27.85
_diffrn_reflns_theta_min 1.72
_exptl_absorpt_coefficient_mu 7.809
_exptl_absorpt_correction_T_max 0.142
_exptl_absorpt_correction_T_min 0.081
_exptl_absorpt_correction_type multi-scan
_exptl_crystal_colour white
_exptl_crystal_density_diffrn 2.709
_exptl_crystal_density_method 'not measured'
_exptl_crystal_description block
_exptl_crystal_F_000 4000
_exptl_crystal_size_max 0.30
_exptl_crystal_size_mid 0.35
_exptl_crystal_size_min 0.25
_refine_diff_density_max 1.135
_refine_diff_density_min -0.986
_refine_diff_density_rms 0.155
_refine_ls_extinction_method none
_refine_ls_goodness_of_fit_ref 1.018
_refine_ls_hydrogen_treatment Multi-scan
_refine_ls_matrix_type full
_refine_ls_number_parameters 293
_refine_ls_number_reflns 6012
_refine_ls_number_restraints 0
_refine_ls_restrained_S_all 1.018
_refine_ls_R_factor_all 0.0518
_refine_ls_R_factor_gt 0.0366
_refine_ls_shift/su_max 0.001
_refine_ls_shift/su_mean 0.000
_refine_ls_structure_factor_coef Fsqd
_refine_ls_weighting_details 'calc w=1/[\s^2^(Fo^2^)+(0.0441P)^2^+9.7890P] where P=(Fo^2^+2Fc^2^)/3'
_refine_ls_weighting_scheme calc
_refine_ls_wR_factor_gt 0.0826
_refine_ls_wR_factor_ref 0.0908
_reflns_number_gt 4705
_reflns_number_total 6012
_reflns_threshold_expression >2sigma(I)
_cod_data_source_file c0ce00938e.txt
_cod_data_source_block compound_2
_cod_depositor_comments
;
The following automatic conversions were performed:
'_symmetry_cell_setting' value 'Orthorhombic' changed to 'orthorhombic'
according to '/home/saulius/struct/CIF-dictionaries/cif_core.dic'
dictionary named 'cif_core.dic' version 2.4.1 from
2010-06-29.

'_exptl_absorpt_correction_type' value 'Multi-scan' changed
to 'multi-scan' according to
'/home/saulius/struct/CIF-dictionaries/cif_core.dic' dictionary named
'cif_core.dic' version 2.4.1 from 2010-06-29.

Automatic conversion script
Id: cif_fix_enum 1555 2011-01-17 13:19:09Z saulius 
;
_cod_original_sg_symbol_H-M Pbca
_cod_database_code 7205877

loop_
_symmetry_equiv_pos_as_xyz
'x, y, z'
'-x+1/2, -y, z+1/2'
'-x, y+1/2, -z+1/2'
'x+1/2, -y+1/2, -z'
'-x, -y, -z'
'x-1/2, y, -z-1/2'
'x, -y-1/2, z-1/2'
'-x-1/2, y-1/2, z'

loop_
_atom_site_label
_atom_site_type_symbol
_atom_site_fract_x
_atom_site_fract_y
_atom_site_fract_z
_atom_site_U_iso_or_equiv
_atom_site_adp_type
_atom_site_occupancy
_atom_site_symmetry_multiplicity
_atom_site_calc_flag
_atom_site_refinement_flags
_atom_site_disorder_assembly
_atom_site_disorder_group
I1 I 0.46398(2) 0.08676(2) 0.553037(14) 0.03765(10) Uani 1 1 d . . .
I2 I 0.65808(2) 0.19380(3) 0.671254(17) 0.04629(11) Uani 1 1 d . . .
I3 I 0.36246(3) 0.21592(3) 0.710112(17) 0.05379(12) Uani 1 1 d . . .
I4 I 0.48062(3) 0.37845(3) 0.574044(19) 0.05566(13) Uani 1 1 d . . .
Cu1 Cu 0.51056(6) 0.30153(5) 0.67269(3) 0.0556(2) Uani 1 1 d . . .
Cu2 Cu 0.49747(5) 0.11583(5) 0.66373(3) 0.05076(19) Uani 1 1 d . . .
Cu4 Cu 0.57692(5) 0.22942(5) 0.57342(3) 0.0527(2) Uani 1 1 d . . .
Cu3 Cu 0.38434(6) 0.21929(6) 0.59817(4) 0.0600(2) Uani 1 1 d . . .
N7 N 0.6585(3) 0.2303(3) 0.5049(2) 0.0449(11) Uani 1 1 d . . .
N8 N 0.4844(3) -0.0067(3) 0.69728(18) 0.0414(11) Uani 1 1 d . . .
N3 N 0.5312(3) 0.3830(3) 0.7394(2) 0.0471(12) Uani 1 1 d . . .
N6 N 0.2661(3) 0.2433(3) 0.5601(2) 0.0468(12) Uani 1 1 d . . .
C15 C 0.4351(4) -0.0733(4) 0.6742(3) 0.0502(15) Uani 1 1 d . . .
H15 H 0.4116 -0.0734 0.6377 0.060 Uiso 1 1 calc R . .
N5 N 0.2483(3) 0.0685(3) 0.4726(2) 0.0486(12) Uani 1 1 d . . .
N4 N 0.3299(3) 0.1655(4) 0.4324(2) 0.0550(13) Uani 1 1 d . . .
N1 N 0.3663(5) 0.5301(5) 0.7034(3) 0.081(2) Uani 1 1 d . . .
C9 C 0.2684(3) 0.1540(4) 0.4726(2) 0.0392(12) Uani 1 1 d . . .
N2 N 0.4937(5) 0.5681(4) 0.6680(3) 0.0720(18) Uani 1 1 d . . .
C2 C 0.4494(5) 0.5162(4) 0.7089(3) 0.0600(18) Uani 1 1 d . . .
C13 C 0.2981(5) 0.0254(5) 0.4334(3) 0.0640(19) Uani 1 1 d . . .
H13 H 0.2972 -0.0348 0.4257 0.077 Uiso 1 1 calc R . .
C1 C 0.4968(4) 0.4628(4) 0.7505(2) 0.0412(12) Uani 1 1 d . . .
C8 C 0.2309(3) 0.2230(3) 0.5094(2) 0.0382(12) Uani 1 1 d . . .
C14 C 0.6456(4) 0.1763(4) 0.4593(3) 0.0546(16) Uani 1 1 d . . .
H14 H 0.5997 0.1350 0.4557 0.066 Uiso 1 1 calc R . .
C16 C 0.4252(4) -0.1395(4) 0.7123(3) 0.0502(15) Uani 1 1 d . . .
H16 H 0.3937 -0.1918 0.7063 0.060 Uiso 1 1 calc R . .
C7 C 0.2099(4) 0.3079(4) 0.5799(3) 0.0517(15) Uani 1 1 d . . .
H7 H 0.2151 0.3363 0.6146 0.062 Uiso 1 1 calc R . .
C5 C 0.3463(6) 0.5870(5) 0.6610(3) 0.075(2) Uani 1 1 d . . .
H5 H 0.2897 0.6059 0.6496 0.090 Uiso 1 1 calc R . .
C12 C 0.3484(5) 0.0859(6) 0.4079(3) 0.070(2) Uani 1 1 d . . .
H12 H 0.3890 0.0758 0.3787 0.084 Uiso 1 1 calc R . .
C6 C 0.3000(5) 0.4836(6) 0.7363(4) 0.084(3) Uani 1 1 d . . .
H6A H 0.3139 0.4217 0.7366 0.127 Uiso 1 1 calc R . .
H6B H 0.2417 0.4924 0.7199 0.127 Uiso 1 1 calc R . .
H6C H 0.3003 0.5057 0.7744 0.127 Uiso 1 1 calc R . .
C11 C 0.1877(5) 0.0255(5) 0.5118(3) 0.074(2) Uani 1 1 d . . .
H11A H 0.2197 0.0102 0.5457 0.111 Uiso 1 1 calc R . .
H11B H 0.1640 -0.0271 0.4948 0.111 Uiso 1 1 calc R . .
H11C H 0.1393 0.0648 0.5210 0.111 Uiso 1 1 calc R . .
C10 C 0.3759(6) 0.2485(6) 0.4210(4) 0.093(3) Uani 1 1 d . . .
H10A H 0.3326 0.2929 0.4112 0.140 Uiso 1 1 calc R . .
H10B H 0.4171 0.2406 0.3901 0.140 Uiso 1 1 calc R . .
H10C H 0.4083 0.2667 0.4541 0.140 Uiso 1 1 calc R . .
C4 C 0.4293(8) 0.6111(6) 0.6382(4) 0.097(3) Uani 1 1 d . . .
H4 H 0.4386 0.6496 0.6081 0.116 Uiso 1 1 calc R . .
C3 C 0.5903(7) 0.5652(7) 0.6564(4) 0.111(3) Uani 1 1 d . . .
H3A H 0.6010 0.5815 0.6178 0.166 Uiso 1 1 calc R . .
H3B H 0.6123 0.5065 0.6629 0.166 Uiso 1 1 calc R . .
H3C H 0.6208 0.6058 0.6810 0.166 Uiso 1 1 calc R . .

loop_
_atom_site_aniso_label
_atom_site_aniso_U_11
_atom_site_aniso_U_22
_atom_site_aniso_U_33
_atom_site_aniso_U_23
_atom_site_aniso_U_13
_atom_site_aniso_U_12
I1 0.04128(19) 0.03419(19) 0.03749(19) -0.00447(14) -0.00088(14) 0.00160(14)
I2 0.0390(2) 0.0495(2) 0.0504(2) -0.00561(17) -0.00781(16) 0.00326(16)
I3 0.0488(2) 0.0664(3) 0.0462(2) -0.00604(19) 0.00901(17) -0.00194(19)
I4 0.0711(3) 0.0379(2) 0.0580(3) 0.00678(18) -0.0043(2) 0.00525(19)
Cu1 0.0693(5) 0.0460(5) 0.0516(4) -0.0118(3) -0.0080(4) 0.0052(4)
Cu2 0.0644(5) 0.0403(4) 0.0475(4) 0.0047(3) -0.0055(4) -0.0061(3)
Cu4 0.0550(5) 0.0570(5) 0.0460(4) -0.0073(3) 0.0090(3) -0.0039(4)
Cu3 0.0544(5) 0.0700(6) 0.0555(5) -0.0153(4) -0.0140(4) 0.0238(4)
N7 0.047(3) 0.045(3) 0.043(3) -0.010(2) 0.009(2) -0.011(2)
N8 0.046(3) 0.040(3) 0.038(2) -0.001(2) -0.002(2) -0.004(2)
N3 0.059(3) 0.031(2) 0.051(3) -0.008(2) -0.009(2) 0.005(2)
N6 0.042(3) 0.051(3) 0.047(3) -0.014(2) -0.010(2) 0.013(2)
C15 0.061(4) 0.048(4) 0.042(3) 0.001(3) -0.006(3) -0.011(3)
N5 0.048(3) 0.045(3) 0.053(3) -0.012(2) -0.003(2) 0.005(2)
N4 0.046(3) 0.071(4) 0.048(3) 0.010(3) 0.009(2) 0.010(3)
N1 0.078(5) 0.084(5) 0.082(5) -0.040(4) -0.029(4) 0.036(4)
C9 0.035(3) 0.048(3) 0.034(3) -0.002(2) -0.004(2) 0.006(2)
N2 0.101(5) 0.061(4) 0.054(4) 0.004(3) -0.020(3) 0.009(4)
C2 0.078(5) 0.047(4) 0.054(4) -0.020(3) -0.025(3) 0.019(3)
C13 0.063(4) 0.061(4) 0.069(5) -0.029(4) -0.004(4) 0.015(4)
C1 0.047(3) 0.038(3) 0.039(3) -0.001(2) -0.005(2) 0.000(2)
C8 0.037(3) 0.036(3) 0.042(3) -0.004(2) 0.002(2) 0.003(2)
C14 0.054(4) 0.052(4) 0.058(4) -0.016(3) 0.011(3) -0.023(3)
C16 0.060(4) 0.040(3) 0.051(4) 0.004(3) -0.012(3) -0.015(3)
C7 0.050(3) 0.057(4) 0.048(3) -0.018(3) -0.008(3) 0.013(3)
C5 0.092(6) 0.061(5) 0.071(5) -0.015(4) -0.034(5) 0.033(4)
C12 0.063(4) 0.094(6) 0.053(4) -0.024(4) 0.003(3) 0.034(4)
C6 0.056(4) 0.091(6) 0.107(7) -0.038(5) -0.022(5) 0.002(4)
C11 0.074(5) 0.051(4) 0.098(6) 0.013(4) 0.015(4) -0.004(4)
C10 0.087(6) 0.090(7) 0.102(7) 0.034(5) 0.028(5) 0.000(5)
C4 0.148(9) 0.059(5) 0.084(6) 0.008(4) -0.032(7) 0.020(6)
C3 0.105(8) 0.105(8) 0.122(9) 0.027(7) -0.012(7) -0.031(6)

loop_
_atom_type_symbol
_atom_type_description
_atom_type_scat_dispersion_real
_atom_type_scat_dispersion_imag
_atom_type_scat_source
C C 0.0033 0.0016 'International Tables Vol C Tables 4.2.6.8 and 6.1.1.4'
H H 0.0000 0.0000 'International Tables Vol C Tables 4.2.6.8 and 6.1.1.4'
N N 0.0061 0.0033 'International Tables Vol C Tables 4.2.6.8 and 6.1.1.4'
Cu Cu 0.3201 1.2651 'International Tables Vol C Tables 4.2.6.8 and 6.1.1.4'
I I -0.4742 1.8119 'International Tables Vol C Tables 4.2.6.8 and 6.1.1.4'

loop_
_geom_angle_atom_site_label_1
_geom_angle_atom_site_label_2
_geom_angle_atom_site_label_3
_geom_angle
_geom_angle_site_symmetry_1
_geom_angle_site_symmetry_3
_geom_angle_publ_flag
Cu3 I1 Cu2 63.54(3) . . ?
Cu3 I1 Cu4 66.39(3) . . ?
Cu2 I1 Cu4 66.02(2) . . ?
Cu4 I2 Cu2 68.02(2) . . ?
Cu4 I2 Cu1 61.70(2) . . ?
Cu2 I2 Cu1 62.98(3) . . ?
Cu3 I3 Cu1 64.34(3) . . ?
Cu3 I3 Cu2 61.63(2) . . ?
Cu1 I3 Cu2 62.43(2) . . ?
Cu1 I4 Cu4 62.79(3) . . ?
Cu1 I4 Cu3 62.47(3) . . ?
Cu4 I4 Cu3 63.84(2) . . ?
N3 Cu1 I4 116.33(15) . . ?
N3 Cu1 I3 99.25(15) . . ?
I4 Cu1 I3 111.21(3) . . ?
N3 Cu1 I2 104.55(14) . . ?
I4 Cu1 I2 112.76(3) . . ?
I3 Cu1 I2 111.89(3) . . ?
N3 Cu1 Cu4 147.71(15) . . ?
I4 Cu1 Cu4 59.11(3) . . ?
I3 Cu1 Cu4 112.26(3) . . ?
I2 Cu1 Cu4 57.88(3) . . ?
N3 Cu1 Cu2 132.45(15) . . ?
I4 Cu1 Cu2 111.12(3) . . ?
I3 Cu1 Cu2 59.46(3) . . ?
I2 Cu1 Cu2 57.42(2) . . ?
Cu4 Cu1 Cu2 64.48(3) . . ?
N3 Cu1 Cu3 147.55(15) . . ?
I4 Cu1 Cu3 62.48(3) . . ?
I3 Cu1 Cu3 57.15(3) . . ?
I2 Cu1 Cu3 105.09(3) . . ?
Cu4 Cu1 Cu3 62.70(3) . . ?
Cu2 Cu1 Cu3 58.37(3) . . ?
N8 Cu2 I2 117.63(13) . . ?
N8 Cu2 I1 102.26(13) . . ?
I2 Cu2 I1 107.56(3) . . ?
N8 Cu2 I3 106.18(13) . . ?
I2 Cu2 I3 112.63(3) . . ?
I1 Cu2 I3 109.99(3) . . ?
N8 Cu2 Cu1 152.59(13) . . ?
I2 Cu2 Cu1 59.60(3) . . ?
I1 Cu2 Cu1 104.33(3) . . ?
I3 Cu2 Cu1 58.10(3) . . ?
N8 Cu2 Cu4 147.66(13) . . ?
I2 Cu2 Cu4 55.85(2) . . ?
I1 Cu2 Cu4 58.27(2) . . ?
I3 Cu2 Cu4 104.94(3) . . ?
Cu1 Cu2 Cu4 56.86(3) . . ?
N7 Cu4 I2 115.04(15) . . ?
N7 Cu4 I4 108.72(15) . . ?
I2 Cu4 I4 114.16(3) . . ?
N7 Cu4 Cu1 152.75(13) . . ?
I2 Cu4 Cu1 60.42(3) . . ?
I4 Cu4 Cu1 58.10(2) . . ?
N7 Cu4 I1 103.27(13) . . ?
I2 Cu4 I1 105.53(3) . . ?
I4 Cu4 I1 109.40(3) . . ?
Cu1 Cu4 I1 103.73(3) . . ?
N7 Cu4 Cu3 138.36(14) . . ?
I2 Cu4 Cu3 105.07(3) . . ?
I4 Cu4 Cu3 61.20(3) . . ?
Cu1 Cu4 Cu3 60.17(3) . . ?
I1 Cu4 Cu3 53.27(2) . . ?
N7 Cu4 Cu2 144.43(14) . . ?
I2 Cu4 Cu2 56.12(2) . . ?
I4 Cu4 Cu2 105.64(3) . . ?
Cu1 Cu4 Cu2 58.67(3) . . ?
I1 Cu4 Cu2 55.71(2) . . ?
Cu3 Cu4 Cu2 55.90(3) . . ?
N6 Cu3 I1 111.10(14) . . ?
N6 Cu3 I3 109.94(15) . . ?
I1 Cu3 I3 117.04(3) . . ?
N6 Cu3 Cu1 140.57(14) . . ?
I1 Cu3 Cu1 107.03(3) . . ?
I3 Cu3 Cu1 58.51(3) . . ?
N6 Cu3 I4 101.38(16) . . ?
I1 Cu3 I4 110.14(3) . . ?
I3 Cu3 I4 105.97(3) . . ?
Cu1 Cu3 I4 55.05(3) . . ?
N6 Cu3 Cu4 139.28(16) . . ?
I1 Cu3 Cu4 60.34(2) . . ?
I3 Cu3 Cu4 108.58(3) . . ?
Cu1 Cu3 Cu4 57.14(3) . . ?
I4 Cu3 Cu4 54.96(3) . . ?
C8 N7 C14 103.3(5) 4_556 . ?
C8 N7 Cu4 133.8(4) 4_556 . ?
C14 N7 Cu4 122.9(4) . . ?
C1 N8 C15 103.1(5) 3_646 . ?
C1 N8 Cu2 130.7(4) 3_646 . ?
C15 N8 Cu2 124.9(4) . . ?
C1 N3 C16 104.1(5) . 3_656 ?
C1 N3 Cu1 130.2(4) . . ?
C16 N3 Cu1 125.0(4) 3_656 . ?
C8 N6 C7 103.2(5) . . ?
C8 N6 Cu3 134.5(4) . . ?
C7 N6 Cu3 120.7(4) . . ?
C16 C15 N8 109.9(5) . . ?
C9 N5 C13 110.2(6) . . ?
C9 N5 C11 125.4(5) . . ?
C13 N5 C11 124.3(6) . . ?
C9 N4 C12 109.0(6) . . ?
C9 N4 C10 124.6(6) . . ?
C12 N4 C10 126.1(7) . . ?
C2 N1 C5 113.4(9) . . ?
C2 N1 C6 122.3(8) . . ?
C5 N1 C6 124.1(7) . . ?
N5 C9 N4 106.4(5) . . ?
N5 C9 C8 127.4(5) . . ?
N4 C9 C8 126.2(5) . . ?
C4 N2 C2 107.0(8) . . ?
C4 N2 C3 127.8(8) . . ?
C2 N2 C3 124.8(6) . . ?
N1 C2 N2 107.2(7) . . ?
N1 C2 C1 129.6(8) . . ?
N2 C2 C1 123.1(6) . . ?
C12 C13 N5 106.7(6) . . ?
N3 C1 N8 114.2(5) . 3_656 ?
N3 C1 C2 123.6(5) . . ?
N8 C1 C2 122.0(5) 3_656 . ?
N7 C8 N6 114.9(5) 4_456 . ?
N7 C8 C9 122.3(5) 4_456 . ?
N6 C8 C9 122.7(5) . . ?
C7 C14 N7 109.6(5) 4_556 . ?
C15 C16 N3 108.7(5) . 3_646 ?
C14 C7 N6 109.0(5) 4_456 . ?
N1 C5 C4 104.9(7) . . ?
C13 C12 N4 107.6(6) . . ?
N2 C4 C5 107.5(8) . . ?

loop_
_geom_bond_atom_site_label_1
_geom_bond_atom_site_label_2
_geom_bond_distance
_geom_bond_site_symmetry_2
_geom_bond_publ_flag
I1 Cu3 2.5629(8) . ?
I1 Cu2 2.6994(8) . ?
I1 Cu4 2.7788(9) . ?
I2 Cu4 2.6641(9) . ?
I2 Cu2 2.6725(9) . ?
I2 Cu1 2.7356(9) . ?
I3 Cu3 2.6662(9) . ?
I3 Cu1 2.7061(10) . ?
I3 Cu2 2.7453(9) . ?
I4 Cu1 2.6440(9) . ?
I4 Cu4 2.6728(9) . ?
I4 Cu3 2.8607(11) . ?
Cu1 N3 2.025(5) . ?
Cu1 Cu4 2.7698(11) . ?
Cu1 Cu2 2.8255(11) . ?
Cu1 Cu3 2.8605(11) . ?
Cu2 N8 2.027(5) . ?
Cu2 Cu4 2.9851(11) . ?
Cu4 N7 2.024(5) . ?
Cu4 Cu3 2.9302(12) . ?
Cu3 N6 2.010(5) . ?
N7 C8 1.332(7) 4_556 ?
N7 C14 1.366(7) . ?
N8 C1 1.346(7) 3_646 ?
N8 C15 1.362(7) . ?
N3 C1 1.338(7) . ?
N3 C16 1.358(7) 3_656 ?
N6 C8 1.344(7) . ?
N6 C7 1.369(7) . ?
C15 C16 1.355(8) . ?
N5 C9 1.328(7) . ?
N5 C13 1.355(8) . ?
N5 C11 1.448(8) . ?
N4 C9 1.332(7) . ?
N4 C12 1.364(9) . ?
N4 C10 1.456(10) . ?
N1 C2 1.262(9) . ?
N1 C5 1.354(10) . ?
N1 C6 1.440(11) . ?
C9 C8 1.470(7) . ?
N2 C4 1.356(10) . ?
N2 C2 1.410(10) . ?
N2 C3 1.463(11) . ?
C2 C1 1.456(8) . ?
C13 C12 1.326(11) . ?
C1 N8 1.346(7) 3_656 ?
C8 N7 1.332(7) 4_456 ?
C14 C7 1.353(8) 4_556 ?
C16 N3 1.358(7) 3_646 ?
C7 C14 1.353(8) 4_456 ?
C5 C4 1.396(13) . ?
